data_4517499
loop_
_publ_author_name
'Zhou, Chenkun'
'Lee, Sujin'
'Lin, Haoran'
'Neu, Jennifer'
'Chaaban, Maya'
'Xu, Liang-Jin'
'Arcidiacono, Ashley'
'He, Qingquan'
'Worku, Michael'
'Ledbetter, Logan'
'Lin, Xinsong'
'Schlueter, John A.'
'Siegrist, Theo'
'Ma, Biwu'

_publ_section_title
;
 Bulk Assembly of Multicomponent Zero-Dimensional Metal Halides with Dual
 Emission
;
_journal_name_full 'ACS Materials Letters'
_journal_page_first 376
_journal_page_last 380
_journal_paper_doi 10.1021/acsmaterialslett.0c00011
_journal_year 2020
_chemical_absolute_configuration ad
_chemical_formula_moiety 'C81 Cl21 N9 Pb3 Sb2'
_chemical_formula_sum 'C81 Cl21 N9 Pb3 Sb2'
_chemical_formula_weight 2708.56
_space_group_IT_number 4
_space_group_name_Hall 'P 2yb'
_space_group_name_H-M_alt 'P 1 21 1'
_symmetry_cell_setting monoclinic
_symmetry_space_group_name_H-M 'P 1 21 1'
_atom_sites_solution_hydrogens difmap
_atom_sites_solution_primary direct
_cell_angle_alpha 90
_cell_angle_beta 119.955(5)
_cell_angle_gamma 90
_cell_formula_units_Z 2
_cell_length_a 14.7980(5)
_cell_length_b 30.4525(7)
_cell_length_c 14.7929(5)
_cell_measurement_reflns_used 17632
_cell_measurement_temperature 119
_cell_measurement_theta_max 22
_cell_measurement_theta_min 3
_cell_volume 5775.7(4)
_computing_cell_refinement
; 
 CrysAlisPro (Rigaku Oxford Diffraction, 2017) 
;
_computing_data_collection 'Xcalibur, (Oxford Diffraction, 2002)'
_computing_data_reduction
; 
 CrysAlisPro (Rigaku Oxford Diffraction, 2017) 
;
_computing_molecular_graphics 'CAMERON (Watkin et al., 1996)'
_computing_publication_material 'CRYSTALS (Betteridge et al., 2003)'
_computing_structure_refinement 'CRYSTALS (Betteridge et al., 2003)'
_computing_structure_solution 'SIR92 (Altomare et al., 1994)'
_diffrn_ambient_temperature 119
_diffrn_measured_fraction_theta_full 0.982
_diffrn_measured_fraction_theta_max 0.912
_diffrn_measurement_device Area
_diffrn_measurement_device_type 'Oxford Diffraction XCALIBUR'
_diffrn_measurement_method \w
_diffrn_radiation_monochromator graphite
_diffrn_radiation_type 'Mo K\a'
_diffrn_radiation_wavelength 0.71073
_diffrn_reflns_av_R_equivalents 0.000
_diffrn_reflns_limit_h_max 19
_diffrn_reflns_limit_h_min -19
_diffrn_reflns_limit_k_max 40
_diffrn_reflns_limit_k_min -40
_diffrn_reflns_limit_l_max 19
_diffrn_reflns_limit_l_min -19
_diffrn_reflns_number 72657
_diffrn_reflns_theta_full 25.058
_diffrn_reflns_theta_max 28.475
_diffrn_reflns_theta_min 2.754
_diffrn_standards_number 0
_exptl_absorpt_coefficient_mu 5.343
_exptl_absorpt_correction_T_max 1.546
_exptl_absorpt_correction_T_min 0.722
_exptl_absorpt_correction_type gaussian
_exptl_absorpt_process_details
; 
 Gaussian Integration (Busing and Levy, 1957) 
;
_exptl_crystal_colour transparent
_exptl_crystal_density_diffrn 1.557
_exptl_crystal_density_method 'not measured'
_exptl_crystal_description prismatic
_exptl_crystal_F_000 2508
_exptl_crystal_size_max 0.420
_exptl_crystal_size_mid 0.346
_exptl_crystal_size_min 0.213
_refine_diff_density_max 4.46
_refine_diff_density_min -3.18
_refine_ls_abs_structure_details
; 
 Parsons, Flack & Wagner (2013), 
 3899 Friedel Pairs 
;
_refine_ls_abs_structure_Flack 0.496(5)
_refine_ls_extinction_method None
_refine_ls_goodness_of_fit_ref 1.0810
_refine_ls_hydrogen_treatment noref
_refine_ls_matrix_type full
_refine_ls_number_parameters 170
_refine_ls_number_reflns 8814
_refine_ls_number_restraints 28
_refine_ls_R_factor_all 0.1856
_refine_ls_R_factor_gt 0.1084
_refine_ls_shift/su_max 0.0020903
_refine_ls_shift/su_mean 0.0002093
_refine_ls_structure_factor_coef Fsqd
_refine_ls_weighting_details
;
 Method, part 1, Chebychev polynomial, (Watkin, 1994, Prince, 1982) 
 [weight] = 1.0/[A~0~*T~0~(x)+A~1~*T~1~(x) ... +A~n-1~]*T~n-1~(x)] 
 where A~i~ are the Chebychev coefficients listed below and x= Fcalc/Fmax 
 Method = Robust Weighting (Prince, 1982) 
 W = [weight] * [1-(deltaF/6*sigmaF)^2^]^2^ 
 A~i~ are: 
 913. 773. 642. 
;
_refine_ls_weighting_scheme calc
_refine_ls_wR_factor_all 0.2132
_refine_ls_wR_factor_gt 0.1858
_refine_ls_wR_factor_ref 0.1750
_reflns_limit_h_max 16
_reflns_limit_h_min -19
_reflns_limit_k_max 40
_reflns_limit_k_min -40
_reflns_limit_l_max 19
_reflns_limit_l_min 0
_reflns_number_gt 11562
_reflns_number_total 26140
_reflns_threshold_expression I>2.0\s(I)
_oxford_diffrn_Wilson_B_factor 5.17
_oxford_diffrn_Wilson_scale 2.43
_oxford_refine_ls_r_factor_ref 0.0928
_oxford_refine_ls_scale 1.103(4)
_oxford_reflns_number_all 25414
_cod_data_source_file tz0c00011_si_002.cif
_cod_data_source_block SbPyPbCl_09182019
_cod_depositor_comments 'Adding full bibliography for 4517499.cif.'
_cod_original_sg_symbol_H-M 'P 1 21 1 '
_cod_database_code 4517499
_oxford_refine_reflns_threshold_expression_ref I>3.0\s(I)
_oxford_hooft_y 0.505(7)
_oxford_bijvoet_difference 0.496(5)

loop_
_symmetry_equiv_pos_as_xyz
x,y,z
-x,y+1/2,-z

loop_
_atom_site_label
_atom_site_type_symbol
_atom_site_fract_x
_atom_site_fract_y
_atom_site_fract_z
_atom_site_U_iso_or_equiv
_atom_site_occupancy
_atom_site_adp_type
_atom_site_refinement_flags_posn
_atom_site_refinement_flags_adp
_atom_site_refinement_flags_occupancy
_atom_site_disorder_assembly
_atom_site_disorder_group
_atom_site_attached_hydrogens
Pb1 Pb 0.75865(7) 0.4369(2) 0.51714(5) 0.0988 1.0000 Uani G . . . . .
Pb2 Pb 0.75864(7) 0.4364(2) 0.24152(7) 0.0991 1.0000 Uani G . . . . .
Pb3 Pb 0.48262(5) 0.4364(2) 0.24140(7) 0.0989 1.0000 Uani G . . . . .
Cl4 Cl 0.66829(19) 0.37342(19) 0.3335(2) 0.0957 1.0000 Uani G . . . . .
Cl5 Cl 0.66467(19) 0.49842(19) 0.3331(2) 0.0945 1.0000 Uani G . . . . .
Cl6 Cl 0.92723(6) 0.4409(2) 0.46232(9) 0.1397 1.0000 Uani G . . . . .
Cl7 Cl 0.54079(9) 0.4403(2) 0.07546(5) 0.1437 1.0000 Uani G . . . . .
Cl8 Cl 0.54101(9) 0.4337(2) 0.46536(8) 0.1444 1.0000 Uani G . . . . .
Cl9 Cl 0.32819(19) 0.3745(3) 0.1662(2) 0.1330 1.0000 Uani G . . . . .
Cl10 Cl 0.3481(2) 0.5087(3) 0.1754(2) 0.2325 1.0000 Uani G . . . . .
Cl11 Cl 0.8304(2) 0.3682(3) 0.1647(2) 0.1785 1.0000 Uani G . . . . .
Cl12 Cl 0.8392(2) 0.4996(3) 0.1744(2) 0.1886 1.0000 Uani G . . . . .
Cl13 Cl 0.8293(2) 0.3711(3) 0.6600(2) 0.1935 1.0000 Uani G . . . . .
Cl14 Cl 0.8338(2) 0.5021(3) 0.6684(2) 0.1757 1.0000 Uani G . . . . .
N900 N 0.107(4) 0.7665(16) 0.606(3) 0.3400 1.0000 Uiso G . . . . .
C901 C 0.223(4) 0.752(2) 0.649(5) 0.3900 1.0000 Uiso G . . . . .
C902 C 0.279(5) 0.791(3) 0.622(5) 0.4700 1.0000 Uiso G . . . . .
C903 C 0.210(6) 0.834(2) 0.613(6) 0.6000 1.0000 Uiso G . . . . .
C904 C 0.121(5) 0.8169(16) 0.637(5) 0.4200 1.0000 Uiso G . . . . .
C905 C 0.048(5) 0.759(3) 0.486(3) 0.4300 1.0000 Uiso G . . . . .
C906 C 0.045(4) 0.7394(12) 0.650(4) 0.3100 1.0000 Uiso G . . . . .
C907 C -0.066(4) 0.756(2) 0.619(5) 0.3500 1.0000 Uiso G . . . . .
C908 C -0.085(5) 0.744(2) 0.712(7) 0.4500 1.0000 Uiso G . . . . .
C909 C 0.012(6) 0.749(2) 0.818(6) 0.3800 1.0000 Uiso G . . . . .
N700 N 0.654(4) 0.9187(15) 0.425(3) 0.4966 1.0000 Uiso G . . . . .
C701 C 0.743(3) 0.936(2) 0.415(5) 0.4696 1.0000 Uiso G . . . . .
C702 C 0.791(4) 0.896(2) 0.394(5) 0.3773 1.0000 Uiso G . . . . .
C703 C 0.701(5) 0.861(2) 0.346(4) 0.3405 1.0000 Uiso G . . . . .
C704 C 0.608(4) 0.8840(13) 0.342(3) 0.3000 1.0000 Uiso G . . . . .
C705 C 0.696(5) 0.898(2) 0.531(3) 0.3607 1.0000 Uiso G . . . . .
C706 C 0.576(4) 0.9535(15) 0.416(3) 0.5000 1.0000 Uiso G . . . . .
C707 C 0.508(4) 0.9740(10) 0.310(4) 0.5000 1.0000 Uiso G . . . . .
C708 C 0.396(4) 0.9764(13) 0.289(5) 0.2736 1.0000 Uiso G . . . . .
C709 C 0.317(4) 0.9754(16) 0.173(5) 0.2657 1.0000 Uiso G . . . . .
N800 N 0.578(4) 0.7625(16) 0.652(3) 0.3928 1.0000 Uiso G . . . . .
C801 C 0.634(5) 0.7205(15) 0.712(4) 0.3500 1.0000 Uiso G . . . . .
C802 C 0.737(5) 0.719(2) 0.707(4) 0.3104 1.0000 Uiso G . . . . .
C803 C 0.758(4) 0.769(3) 0.690(4) 0.4570 1.0000 Uiso G . . . . .
C804 C 0.669(5) 0.7954(18) 0.689(4) 0.3637 1.0000 Uiso G . . . . .
C805 C 0.532(5) 0.755(3) 0.534(3) 0.4274 1.0000 Uiso G . . . . .
C806 C 0.489(3) 0.7776(19) 0.667(4) 0.3325 1.0000 Uiso G . . . . .
C807 C 0.519(4) 0.7969(16) 0.774(5) 0.3725 1.0000 Uiso G . . . . .
C808 C 0.522(5) 0.759(2) 0.846(5) 0.3795 1.0000 Uiso G . . . . .
C809 C 0.559(6) 0.776(3) 0.953(5) 0.4526 1.0000 Uiso G . . . . .
Sb20 Sb 0.3482(6) 0.6218(2) 0.6757(6) 0.1947 1.0000 Uani DG . . . . .
Cl21 Cl 0.2421(14) 0.6548(6) 0.7368(15) 0.3059 1.0000 Uiso DG . . . . .
Cl22 Cl 0.4591(16) 0.5869(7) 0.8603(10) 0.7000 1.0000 Uiso DG . . . . .
Cl23 Cl 0.4649(15) 0.6917(5) 0.7424(18) 0.6175 1.0000 Uiso DG . . . . .
Cl24 Cl 0.2243(15) 0.6582(7) 0.4938(9) 0.3923 1.0000 Uiso DG . . . . .
Cl25 Cl 0.2249(16) 0.5521(5) 0.6173(18) 0.4685 1.0000 Uiso DG . . . . .
Sb30 Sb 0.6816(6) 0.7483(2) 0.3426(7) 0.2159 1.0000 Uani DG . . . . .
Cl31 Cl 0.5028(7) 0.7271(7) 0.2446(16) 0.3058 1.0000 Uiso DG . . . . .
Cl32 Cl 0.7217(18) 0.6839(7) 0.252(2) 0.4357 1.0000 Uiso DG . . . . .
Cl33 Cl 0.698(2) 0.6934(8) 0.4850(16) 0.6327 1.0000 Uiso DG . . . . .
Cl34 Cl 0.6246(19) 0.8122(7) 0.423(2) 0.7000 1.0000 Uiso DG . . . . .
Cl35 Cl 0.654(2) 0.8008(8) 0.1879(18) 0.7536 1.0000 Uiso DG . . . . .
N100 N 0.162(3) 0.4784(13) 0.847(3) 0.3902 1.0000 Uiso G . . . . .
C101 C 0.279(3) 0.4721(14) 0.896(3) 0.3048 1.0000 Uiso G . . . . .
C102 C 0.290(4) 0.4334(15) 0.837(5) 0.3534 1.0000 Uiso G . . . . .
C103 C 0.186(5) 0.4327(16) 0.727(4) 0.3286 1.0000 Uiso G . . . . .
C104 C 0.124(4) 0.4718(17) 0.731(3) 0.2417 1.0000 Uiso G . . . . .
C105 C 0.117(5) 0.4429(16) 0.883(5) 0.4745 1.0000 Uiso G . . . . .
C106 C 0.131(3) 0.5225(15) 0.871(4) 0.2525 1.0000 Uiso G . . . . .
C107 C 0.205(4) 0.5612(13) 0.892(4) 0.4821 1.0000 Uiso G . . . . .
C108 C 0.179(6) 0.5970(15) 0.948(6) 0.4801 1.0000 Uiso G . . . . .
C109 C 0.275(7) 0.6172(19) 1.033(6) 0.6519 1.0000 Uiso G . . . . .
N200 N 0.553(3) 0.5886(11) 0.493(3) 0.2945 1.0000 Uiso G . . . . .
C201 C 0.493(3) 0.6315(11) 0.468(3) 0.2693 1.0000 Uiso G . . . . .
C202 C 0.379(3) 0.6189(15) 0.399(3) 0.2209 1.0000 Uiso G . . . . .
C203 C 0.372(3) 0.5690(15) 0.420(3) 0.2332 1.0000 Uiso G . . . . .
C204 C 0.481(3) 0.5566(10) 0.506(3) 0.1644 1.0000 Uiso G . . . . .
C205 C 0.567(3) 0.574(2) 0.403(3) 0.4046 1.0000 Uiso G . . . . .
C206 C 0.662(3) 0.5918(14) 0.589(3) 0.5724 1.0000 Uiso G . . . . .
C207 C 0.668(3) 0.6100(14) 0.689(3) 0.3527 1.0000 Uiso G . . . . .
C208 C 0.784(3) 0.6185(19) 0.769(4) 0.4495 1.0000 Uiso G . . . . .
C209 C 0.822(4) 0.588(2) 0.857(3) 0.3203 1.0000 Uiso G . . . . .
N400 N 0.946(2) 0.5938(9) 0.515(3) 0.4759 1.0000 Uiso G . . . . .
C401 C 1.035(3) 0.5614(11) 0.555(3) 0.3115 1.0000 Uiso G . . . . .
C402 C 1.056(3) 0.5549(16) 0.465(4) 0.3060 1.0000 Uiso G . . . . .
C403 C 1.009(4) 0.5965(17) 0.393(3) 0.3229 1.0000 Uiso G . . . . .
C404 C 0.971(3) 0.6254(11) 0.451(3) 0.1593 1.0000 Uiso G . . . . .
C405 C 0.845(3) 0.5706(14) 0.443(3) 0.1888 1.0000 Uiso G . . . . .
C406 C 0.934(3) 0.6154(12) 0.601(3) 0.2439 1.0000 Uiso G . . . . .
C407 C 1.031(3) 0.6238(14) 0.705(3) 0.3610 1.0000 Uiso G . . . . .
C408 C 1.010(5) 0.6634(17) 0.759(4) 0.3996 1.0000 Uiso G . . . . .
C409 C 1.085(6) 0.662(2) 0.872(3) 0.4270 1.0000 Uiso G . . . . .
N500 N 0.514(3) 0.5981(9) 0.033(2) 0.2306 1.0000 Uiso G . . . . .
C501 C 0.586(4) 0.5847(12) 0.145(3) 0.3521 1.0000 Uiso G . . . . .
C502 C 0.682(3) 0.5667(13) 0.144(3) 0.4739 1.0000 Uiso G . . . . .
C503 C 0.686(3) 0.5921(13) 0.056(4) 0.2387 1.0000 Uiso G . . . . .
C504 C 0.587(2) 0.6194(9) 0.004(3) 0.2136 1.0000 Uiso G . . . . .
C505 C 0.467(3) 0.5577(9) -0.032(4) 0.2991 1.0000 Uiso G . . . . .
C506 C 0.425(3) 0.6274(12) 0.018(3) 0.2161 1.0000 Uiso G . . . . .
C507 C 0.372(2) 0.6541(13) -0.081(3) 0.3000 1.0000 Uiso G . . . . .
C508 C 0.362(3) 0.7015(13) -0.056(4) 0.3000 1.0000 Uiso G . . . . .
C509 C 0.454(4) 0.7295(10) -0.040(4) 0.2672 1.0000 Uiso G . . . . .
N600 N -0.067(4) 0.8470(15) -0.009(4) 0.4071 1.0000 Uiso G . . . . .
C601 C -0.187(4) 0.854(2) -0.060(5) 0.6346 1.0000 Uiso G . . . . .
C602 C -0.215(5) 0.881(3) -0.158(6) 0.5000 1.0000 Uiso G . . . . .
C603 C -0.128(7) 0.870(2) -0.189(5) 0.4286 1.0000 Uiso G . . . . .
C604 C -0.050(7) 0.838(2) -0.104(5) 0.5628 1.0000 Uiso G . . . . .
C605 C -0.006(6) 0.8882(17) 0.050(5) 0.4423 1.0000 Uiso G . . . . .
C606 C -0.026(4) 0.8092(15) 0.068(4) 0.5368 1.0000 Uiso G . . . . .
C607 C -0.048(5) 0.813(2) 0.163(4) 0.3903 1.0000 Uiso G . . . . .
C608 C -0.046(6) 0.765(2) 0.200(4) 0.4151 1.0000 Uiso G . . . . .
C609 C 0.050(7) 0.741(2) 0.211(5) 0.3255 1.0000 Uiso G . . . . .
N300 N 0.223(3) 0.4855(11) 0.419(2) 0.5245 1.0000 Uiso G . . . . .
C301 C 0.156(3) 0.4507(15) 0.428(3) 0.4465 1.0000 Uiso G . . . . .
C302 C 0.155(4) 0.4132(14) 0.360(3) 0.3597 1.0000 Uiso G . . . . .
C303 C 0.257(4) 0.4196(15) 0.355(3) 0.3203 1.0000 Uiso G . . . . .
C304 C 0.311(3) 0.4581(14) 0.426(3) 0.3320 1.0000 Uiso G . . . . .
C305 C 0.165(4) 0.5065(14) 0.313(2) 0.2620 1.0000 Uiso G . . . . .
C306 C 0.257(2) 0.5213(10) 0.500(2) 0.5203 1.0000 Uiso G . . . . .
C307 C 0.3686(19) 0.5216(10) 0.588(2) 0.4824 1.0000 Uiso G . . . . .
C308 C 0.3741(19) 0.5370(11) 0.688(2) 0.1289 1.0000 Uiso DG . . . . .
C309 C 0.479(2) 0.5581(14) 0.763(3) 0.2839 1.0000 Uiso G . . . . .

loop_
_atom_site_aniso_label
_atom_site_aniso_U_11
_atom_site_aniso_U_22
_atom_site_aniso_U_33
_atom_site_aniso_U_23
_atom_site_aniso_U_13
_atom_site_aniso_U_12
Pb1 0.1011(9) 0.1028(9) 0.0864(8) -0.002(3) 0.0423(7) 0.013(2)
Pb2 0.1002(9) 0.1038(10) 0.0991(9) -0.005(3) 0.0541(7) 0.019(2)
Pb3 0.0884(9) 0.1039(9) 0.0989(9) -0.002(3) 0.0426(7) 0.019(2)
Cl4 0.069(10) 0.115(13) 0.106(15) -0.021(11) 0.045(11) -0.014(8)
Cl5 0.135(15) 0.063(9) 0.079(13) -0.014(9) 0.048(12) -0.013(9)
Cl6 0.103(6) 0.141(9) 0.161(8) 0.028(14) 0.055(6) 0.022(12)
Cl7 0.166(9) 0.149(9) 0.089(6) 0.003(14) 0.043(6) 0.026(16)
Cl8 0.159(9) 0.151(9) 0.164(9) -0.059(15) 0.111(8) -0.061(14)
Cl9 0.102(10) 0.130(10) 0.149(13) -0.004(10) 0.049(9) -0.030(9)
Cl10 0.137(15) 0.179(17) 0.36(3) 0.055(19) 0.108(19) 0.048(13)
Cl11 0.20(2) 0.139(16) 0.23(3) -0.039(17) 0.13(2) -0.010(15)
Cl12 0.22(2) 0.20(2) 0.19(2) 0.012(17) 0.14(2) -0.091(16)
Cl13 0.22(3) 0.119(16) 0.16(2) 0.068(15) 0.037(19) 0.038(16)
Cl14 0.21(3) 0.21(2) 0.102(15) -0.050(15) 0.076(17) -0.012(18)
Sb20 0.260(8) 0.098(4) 0.229(7) 0.030(4) 0.125(6) 0.046(4)
Sb30 0.221(6) 0.082(4) 0.311(9) -0.016(5) 0.108(6) -0.027(4)

loop_
_atom_type_symbol
_atom_type_scat_dispersion_real
_atom_type_scat_dispersion_imag
_atom_type_scat_Cromer_Mann_a1
_atom_type_scat_Cromer_Mann_b1
_atom_type_scat_Cromer_Mann_a2
_atom_type_scat_Cromer_Mann_b2
_atom_type_scat_Cromer_Mann_a3
_atom_type_scat_Cromer_Mann_b3
_atom_type_scat_Cromer_Mann_a4
_atom_type_scat_Cromer_Mann_b4
_atom_type_scat_Cromer_Mann_c
_atom_type_scat_source
C 0.0033 0.0016 2.3100 20.8439 1.0200 10.2075 1.5886 0.5687 0.8650 51.6512 0.2156 'International Tables Vol C 4.2.6.8 and 6.1.1.4'
Cl 0.1484 0.1585 11.4604 0.0104 7.1964 1.1662 6.2556 18.5194 1.6455 47.7784 -9.5574 'International Tables Vol C 4.2.6.8 and 6.1.1.4'
N 0.0061 0.0033 12.2126 0.0057 3.1322 9.8933 2.0125 28.9975 1.1663 0.5826 -11.5290 'International Tables Vol C 4.2.6.8 and 6.1.1.4'
Pb -3.3944 10.1111 31.0617 0.6902 13.0637 2.3576 18.4420 8.6180 5.9696 47.2579 13.4118 'International Tables Vol C 4.2.6.8 and 6.1.1.4'
Sb -0.5866 1.5461 19.6418 5.3034 19.0455 0.4607 5.0371 27.9074 2.6827 75.2825 4.5909 'International Tables Vol C 4.2.6.8 and 6.1.1.4'

loop_
_geom_angle_atom_site_label_1
_geom_angle_site_symmetry_1
_geom_angle_atom_site_label_2
_geom_angle_site_symmetry_2
_geom_angle_atom_site_label_3
_geom_angle_site_symmetry_3
_geom_angle
_geom_angle_publ_flag
Cl4 . Pb1 . Cl5 . 77.853(4) yes
Cl4 . Pb1 . Cl6 . 80.687(5) yes
Cl5 . Pb1 . Cl6 . 78.471(5) yes
Cl4 . Pb1 . Cl8 . 79.011(5) yes
Cl5 . Pb1 . Cl8 . 80.342(5) yes
Cl6 . Pb1 . Cl8 . 153.23 yes
Cl4 . Pb1 . Cl13 . 93.046(3) yes
Cl5 . Pb1 . Cl13 . 170.86 yes
Cl6 . Pb1 . Cl13 . 101.123(3) yes
Cl8 . Pb1 . Cl13 . 97.210(4) yes
Cl4 . Pb1 . Cl14 . 173.68 yes
Cl5 . Pb1 . Cl14 . 95.834(3) yes
Cl6 . Pb1 . Cl14 . 97.845(3) yes
Cl8 . Pb1 . Cl14 . 100.417(4) yes
Cl13 . Pb1 . Cl14 . 93.271(4) yes
Cl4 . Pb2 . Cl5 . 77.86 yes
Cl4 . Pb2 . Cl6 . 81.465(4) yes
Cl5 . Pb2 . Cl6 . 78.475(4) yes
Cl4 . Pb2 . Cl7 . 81.627(4) yes
Cl5 . Pb2 . Cl7 . 77.895(4) yes
Cl6 . Pb2 . Cl7 . 153.32 yes
Cl4 . Pb2 . Cl11 . 93.16 yes
Cl5 . Pb2 . Cl11 . 170.95 yes
Cl6 . Pb2 . Cl11 . 101.524(5) yes
Cl7 . Pb2 . Cl11 . 99.873(5) yes
Cl4 . Pb2 . Cl12 . 173.41 yes
Cl5 . Pb2 . Cl12 . 95.98 yes
Cl6 . Pb2 . Cl12 . 95.076(6) yes
Cl7 . Pb2 . Cl12 . 99.525(5) yes
Cl11 . Pb2 . Cl12 . 93.04 yes
Cl4 . Pb3 . Cl5 . 77.835(4) yes
Cl4 . Pb3 . Cl7 . 80.053(5) yes
Cl5 . Pb3 . Cl7 . 77.523(5) yes
Cl4 . Pb3 . Cl8 . 77.865(5) yes
Cl5 . Pb3 . Cl8 . 79.548(5) yes
Cl7 . Pb3 . Cl8 . 150.95 yes
Cl4 . Pb3 . Cl9 . 97.538(3) yes
Cl5 . Pb3 . Cl9 . 175.30 yes
Cl7 . Pb3 . Cl9 . 102.623(3) yes
Cl8 . Pb3 . Cl9 . 98.795(5) yes
Cl4 . Pb3 . Cl10 . 166.97 yes
Cl5 . Pb3 . Cl10 . 89.138(4) yes
Cl7 . Pb3 . Cl10 . 97.42 yes
Cl8 . Pb3 . Cl10 . 99.842(4) yes
Cl9 . Pb3 . Cl10 . 95.485(4) yes
Pb2 . Cl4 . Pb1 . 84.458(4) yes
Pb2 . Cl4 . Pb3 . 84.405(4) yes
Pb1 . Cl4 . Pb3 . 84.028(5) yes
Pb3 . Cl5 . Pb1 . 85.539(5) yes
Pb3 . Cl5 . Pb2 . 85.106(3) yes
Pb1 . Cl5 . Pb2 . 84.737(3) yes
Pb2 . Cl6 . Pb1 . 86.540(5) yes
Pb2 . Cl7 . Pb3 . 87.541(5) yes
Pb1 . Cl8 . Pb3 . 87.720(6) yes
C901 . N900 . C904 . 101.272(4) yes
C901 . N900 . C905 . 107.377(6) yes
C904 . N900 . C905 . 112.59 yes
C901 . N900 . C906 . 115.083(4) yes
C904 . N900 . C906 . 113.80 yes
C905 . N900 . C906 . 106.674(5) yes
N900 . C901 . C902 . 106.87 yes
C901 . C902 . C903 . 103.28 yes
C902 . C903 . C904 . 106.01 yes
N900 . C904 . C903 . 104.74 yes
N900 . C906 . C907 . 116.99 yes
C906 . C907 . C908 . 107.219(6) yes
C907 . C908 . C909 . 112.970(5) yes
C701 . N700 . C704 . 103.013(5) yes
C701 . N700 . C705 . 109.295(4) yes
C704 . N700 . C705 . 109.824(4) yes
C701 . N700 . C706 . 114.40 yes
C704 . N700 . C706 . 114.042(5) yes
C705 . N700 . C706 . 106.225(3) yes
N700 . C701 . C702 . 104.87 yes
C701 . C702 . C703 . 105.09 yes
C702 . C703 . C704 . 105.07 yes
C703 . C704 . N700 . 105.071(4) yes
N700 . C706 . C707 . 117.562(4) yes
C706 . C707 . C708 . 109.296(4) yes
C707 . C708 . C709 . 112.414(6) yes
C801 . N800 . C804 . 102.245(4) yes
C801 . N800 . C805 . 109.695(4) yes
C804 . N800 . C805 . 108.504(5) yes
C801 . N800 . C806 . 114.96 yes
C804 . N800 . C806 . 114.73 yes
C805 . N800 . C806 . 106.551(7) yes
N800 . C801 . C802 . 104.81 yes
C801 . C802 . C803 . 104.17 yes
C802 . C803 . C804 . 105.43 yes
N800 . C804 . C803 . 104.59 yes
N800 . C806 . C807 . 116.247(4) yes
C806 . C807 . C808 . 108.41 yes
C807 . C808 . C809 . 110.55 yes
Cl21 . Sb20 . Cl22 . 87.934(4) yes
Cl21 . Sb20 . Cl23 . 87.061(3) yes
Cl22 . Sb20 . Cl23 . 89.11 yes
Cl21 . Sb20 . Cl24 . 87.443(6) yes
Cl22 . Sb20 . Cl24 . 175.18 yes
Cl23 . Sb20 . Cl24 . 92.028(6) yes
Cl21 . Sb20 . Cl25 . 89.13 yes
Cl22 . Sb20 . Cl25 . 89.201(6) yes
Cl23 . Sb20 . Cl25 . 175.89 yes
Cl24 . Sb20 . Cl25 . 89.36 yes
Sb20 . Cl25 . C306 . 102.4(11) yes
Cl31 . Sb30 . Cl32 . 87.256(4) yes
Cl31 . Sb30 . Cl33 . 86.797(7) yes
Cl32 . Sb30 . Cl33 . 88.93 yes
Cl31 . Sb30 . Cl34 . 88.060(5) yes
Cl32 . Sb30 . Cl34 . 175.21 yes
Cl33 . Sb30 . Cl34 . 91.80 yes
Cl31 . Sb30 . Cl35 . 89.482(4) yes
Cl32 . Sb30 . Cl35 . 89.191(3) yes
Cl33 . Sb30 . Cl35 . 175.91 yes
Cl34 . Sb30 . Cl35 . 89.78 yes
C101 . N100 . C104 . 102.274(6) yes
C101 . N100 . C105 . 109.920(4) yes
C104 . N100 . C105 . 109.087(4) yes
C101 . N100 . C106 . 113.536(3) yes
C104 . N100 . C106 . 113.615(3) yes
C105 . N100 . C106 . 108.25 yes
N100 . C101 . C102 . 104.248(5) yes
C101 . C102 . C103 . 105.574(5) yes
C102 . C103 . C104 . 104.44 yes
N100 . C104 . C103 . 104.760(5) yes
N100 . C106 . C107 . 117.61 yes
C106 . C107 . C108 . 108.21 yes
C107 . C108 . C109 . 111.537(4) yes
C201 . N200 . C204 . 102.84 yes
C201 . N200 . C205 . 110.538(3) yes
C204 . N200 . C205 . 109.443(3) yes
C201 . N200 . C206 . 113.016(5) yes
C204 . N200 . C206 . 113.584(4) yes
C205 . N200 . C206 . 107.392(6) yes
N200 . C201 . C202 . 105.363(5) yes
C201 . C202 . C203 . 106.048(5) yes
C202 . C203 . C204 . 104.758(3) yes
N200 . C204 . C203 . 104.863(5) yes
N200 . C206 . C207 . 116.607(3) yes
C206 . C207 . C208 . 107.769(6) yes
C207 . C208 . C209 . 111.299(3) yes
C401 . N400 . C404 . 103.17 yes
C401 . N400 . C405 . 109.397(5) yes
C404 . N400 . C405 . 108.780(3) yes
C401 . N400 . C406 . 113.232(5) yes
C404 . N400 . C406 . 114.35 yes
C405 . N400 . C406 . 107.762(3) yes
N400 . C401 . C402 . 104.952(5) yes
C401 . C402 . C403 . 105.59 yes
C402 . C403 . C404 . 104.34 yes
C403 . C404 . N400 . 104.92 yes
N400 . C406 . C407 . 118.350(4) yes
C406 . C407 . C408 . 108.743(4) yes
C407 . C408 . C409 . 109.305(3) yes
C501 . N500 . C504 . 102.466(7) yes
C501 . N500 . C505 . 108.94 yes
C504 . N500 . C505 . 110.332(3) yes
C501 . N500 . C506 . 113.647(3) yes
C504 . N500 . C506 . 113.83 yes
C505 . N500 . C506 . 107.527(4) yes
N500 . C501 . C502 . 103.665(3) yes
C501 . C502 . C503 . 104.995(4) yes
C502 . C503 . C504 . 105.335(5) yes
C503 . C504 . N500 . 105.802(3) yes
N500 . C506 . C507 . 116.637(4) yes
C506 . C507 . C508 . 109.748(4) yes
C507 . C508 . C509 . 112.56 yes
C601 . N600 . C604 . 104.131(7) yes
C601 . N600 . C605 . 111.37 yes
C604 . N600 . C605 . 109.101(3) yes
C601 . N600 . C606 . 113.821(3) yes
C604 . N600 . C606 . 111.43 yes
C605 . N600 . C606 . 106.967(4) yes
N600 . C601 . C602 . 103.910(4) yes
C601 . C602 . C603 . 106.153(5) yes
C602 . C603 . C604 . 106.522(5) yes
C603 . C604 . N600 . 103.535(4) yes
N600 . C606 . C607 . 115.54 yes
C606 . C607 . C608 . 105.71 yes
C607 . C608 . C609 . 109.46 yes
C301 . N300 . C304 . 100.79 yes
C301 . N300 . C305 . 109.538(3) yes
C304 . N300 . C305 . 109.209(5) yes
C301 . N300 . C306 . 114.154(3) yes
C304 . N300 . C306 . 114.636(4) yes
C305 . N300 . C306 . 108.26 yes
N300 . C301 . C302 . 105.25 yes
C301 . C302 . C303 . 104.316(4) yes
C302 . C303 . C304 . 104.589(4) yes
C303 . C304 . N300 . 104.154(4) yes
N300 . C306 . Cl25 . 144.5(14) yes
N300 . C306 . C307 . 118.042(5) yes
Cl25 . C306 . C307 . 84.1(4) yes
C306 . C307 . C308 . 109.862(3) yes
C307 . C308 . C309 . 112.098(6) yes

loop_
_geom_bond_atom_site_label_1
_geom_bond_site_symmetry_1
_geom_bond_atom_site_label_2
_geom_bond_site_symmetry_2
_geom_bond_distance
_geom_bond_publ_flag
Pb1 . Cl4 . 3.04506(11) yes
Pb1 . Cl5 . 3.01353(12) yes
Pb1 . Cl6 . 2.98611(10) yes
Pb1 . Cl8 . 2.91634(12) yes
Pb1 . Cl13 . 2.71422(8) yes
Pb1 . Cl14 . 2.77485(9) yes
Pb2 . Cl4 . 3.02130(7) yes
Pb2 . Cl5 . 3.03665(7) yes
Pb2 . Cl6 . 2.9622(2) yes
Pb2 . Cl7 . 2.9211(2) yes
Pb2 . Cl11 . 2.81471(6) yes
Pb2 . Cl12 . 2.70240(6) yes
Pb3 . Cl4 . 3.05773(12) yes
Pb3 . Cl5 . 3.00175(11) yes
Pb3 . Cl7 . 2.98178(10) yes
Pb3 . Cl8 . 2.97839(13) yes
Pb3 . Cl9 . 2.73378(9) yes
Pb3 . Cl10 . 2.79456(8) yes
N900 . C901 . 1.56521(8) yes
N900 . C904 . 1.587 yes
N900 . C905 . 1.54886(9) yes
N900 . C906 . 1.592 yes
C901 . C902 . 1.619 yes
C902 . C903 . 1.620 yes
C903 . C904 . 1.615 yes
C906 . C907 . 1.54919(7) yes
C907 . C908 . 1.57398(5) yes
C908 . C909 . 1.51621(12) yes
N700 . C701 . 1.493 yes
N700 . C704 . 1.49958(5) yes
N700 . C705 . 1.50491(7) yes
N700 . C706 . 1.523 yes
C701 . C702 . 1.524 yes
C702 . C703 . 1.55129(5) yes
C703 . C704 . 1.517 yes
C706 . C707 . 1.50859(9) yes
C707 . C708 . 1.52048(6) yes
C708 . C709 . 1.52466(11) yes
N800 . C801 . 1.543 yes
N800 . C804 . 1.53983(5) yes
N800 . C805 . 1.53957(8) yes
N800 . C806 . 1.522 yes
C801 . C802 . 1.56192(6) yes
C802 . C803 . 1.607 yes
C803 . C804 . 1.543 yes
C806 . C807 . 1.53214(6) yes
C807 . C808 . 1.553 yes
C808 . C809 . 1.48976(7) yes
Sb20 . Cl21 . 2.38990(7) yes
Sb20 . Cl22 . 2.60766(15) yes
Sb20 . Cl23 . 2.60512(7) yes
Sb20 . Cl24 . 2.62774(16) yes
Sb20 . Cl25 . 2.64534(7) yes
Cl25 . C306 . 2.22(4) yes
Sb30 . Cl31 . 2.38433(14) yes
Sb30 . Cl32 . 2.60898(5) yes
Sb30 . Cl33 . 2.60584(6) yes
Sb30 . Cl34 . 2.62701(5) yes
Sb30 . Cl35 . 2.64826(7) yes
N100 . C101 . 1.52222(8) yes
N100 . C104 . 1.52146(7) yes
N100 . C105 . 1.501 yes
N100 . C106 . 1.519 yes
C101 . C102 . 1.523 yes
C102 . C103 . 1.58166(13) yes
C103 . C104 . 1.520 yes
C106 . C107 . 1.529 yes
C107 . C108 . 1.530 yes
C108 . C109 . 1.47110(10) yes
N200 . C201 . 1.517 yes
N200 . C204 . 1.525 yes
N200 . C205 . 1.514 yes
N200 . C206 . 1.52383(12) yes
C201 . C202 . 1.52104(10) yes
C202 . C203 . 1.568 yes
C203 . C204 . 1.52284(11) yes
C206 . C207 . 1.528 yes
C207 . C208 . 1.54700(11) yes
C208 . C209 . 1.473 yes
N400 . C401 . 1.50907(5) yes
N400 . C404 . 1.517 yes
N400 . C405 . 1.50841(9) yes
N400 . C406 . 1.521 yes
C401 . C402 . 1.53524(5) yes
C402 . C403 . 1.57825(5) yes
C403 . C404 . 1.523 yes
C406 . C407 . 1.51739(12) yes
C407 . C408 . 1.557 yes
C408 . C409 . 1.47437(10) yes
N500 . C501 . 1.51291(10) yes
N500 . C504 . 1.498 yes
N500 . C505 . 1.496 yes
N500 . C506 . 1.510 yes
C501 . C502 . 1.528 yes
C502 . C503 . 1.546 yes
C503 . C504 . 1.51814(7) yes
C506 . C507 . 1.51213(7) yes
C507 . C508 . 1.519 yes
C508 . C509 . 1.520 yes
N600 . C601 . 1.55154(9) yes
N600 . C604 . 1.575 yes
N600 . C605 . 1.537 yes
N600 . C606 . 1.520 yes
C601 . C602 . 1.53625(6) yes
C602 . C603 . 1.599 yes
C603 . C604 . 1.54177(7) yes
C606 . C607 . 1.58776(5) yes
C607 . C608 . 1.556 yes
C608 . C609 . 1.533 yes
N300 . C301 . 1.499 yes
N300 . C304 . 1.506 yes
N300 . C305 . 1.50305(8) yes
N300 . C306 . 1.511 yes
C301 . C302 . 1.520 yes
C302 . C303 . 1.55650(5) yes
C303 . C304 . 1.512 yes
C306 . C307 . 1.51109(11) yes
C307 . C308 . 1.524 yes
C308 . C309 . 1.52602(9) yes
